data_4072763
loop_
_publ_author_name
'Yen, Yung-Sheng'
'Lin, Ying-Chih'
'Liu, Yi-Hung'
'Wang, Yu'

_publ_section_title
;
 Deprotonation of Iron Vinylidene Complexes Containing a dppe Ligand
;
_journal_issue 5
_journal_name_full Organometallics
_journal_page_first 1250
_journal_paper_doi 10.1021/om061005t
_journal_volume 26
_journal_year 2007
_chemical_formula_sum 'C42 H39 Fe I P2'
_chemical_formula_weight 788.42
_chemical_name_systematic
; 
 ? 
;
_chemical_temperature_decomposition 186
_space_group_IT_number 14
_symmetry_cell_setting monoclinic
_symmetry_space_group_name_Hall '-P 2yn'
_symmetry_space_group_name_H-M 'P 1 21/n 1'
_atom_sites_solution_hydrogens geom
_atom_sites_solution_primary direct
_atom_sites_solution_secondary difmap
_audit_creation_method SHELXL-97
_cell_angle_alpha 90.00
_cell_angle_beta 104.9690(12)
_cell_angle_gamma 90.00
_cell_formula_units_Z 4
_cell_length_a 10.8452(2)
_cell_length_b 23.4185(4)
_cell_length_c 14.5877(3)
_cell_measurement_reflns_used 65912
_cell_measurement_temperature 273(2)
_cell_measurement_theta_max 27.5
_cell_measurement_theta_min 1
_cell_volume 3579.23(12)
_computing_cell_refinement 'HKL Denzo & Scalepack (Otwinowski & Minor)'
_computing_data_collection 'COLLECT (Nonius BV)'
_computing_data_reduction 'HKL Denzo & Scalepack (Otwinowski & Minor)'
_computing_molecular_graphics SHELXTL
_computing_publication_material SHELXTL
_computing_structure_refinement 'SHELXL-97 (Sheldrick, 1997)'
_computing_structure_solution 'SHELXS-97 (Sheldrick, 1990)'
_diffrn_ambient_temperature 273(2)
_diffrn_measured_fraction_theta_full 0.997
_diffrn_measured_fraction_theta_max 0.997
_diffrn_measurement_method CCD
_diffrn_radiation_monochromator graphite
_diffrn_radiation_source 'fine-focus sealed tube'
_diffrn_radiation_type MoK\a
_diffrn_radiation_wavelength 0.71073
_diffrn_reflns_av_R_equivalents 0.0408
_diffrn_reflns_av_sigmaI/netI 0.0480
_diffrn_reflns_limit_h_max 13
_diffrn_reflns_limit_h_min -14
_diffrn_reflns_limit_k_max 30
_diffrn_reflns_limit_k_min -30
_diffrn_reflns_limit_l_max 18
_diffrn_reflns_limit_l_min -18
_diffrn_reflns_number 23979
_diffrn_reflns_theta_full 27.47
_diffrn_reflns_theta_max 27.47
_diffrn_reflns_theta_min 1.69
_exptl_absorpt_coefficient_mu 1.402
_exptl_absorpt_correction_T_max 0.874
_exptl_absorpt_correction_T_min 0.800
_exptl_absorpt_correction_type multi-scan
_exptl_absorpt_process_details
; 
multi-scan from symmetry-related measurements 
 Sortav (Blessing 1995) 
;
_exptl_crystal_colour pink
_exptl_crystal_density_diffrn 1.463
_exptl_crystal_density_method 'not measured'
_exptl_crystal_F_000 1600
_exptl_crystal_size_max 0.15
_exptl_crystal_size_mid 0.12
_exptl_crystal_size_min 0.10
_refine_diff_density_max 0.874
_refine_diff_density_min -0.534
_refine_diff_density_rms 0.061
_refine_ls_extinction_coef 0.0002(3)
_refine_ls_extinction_expression Fc^*^=kFc[1+0.001xFc^2^\l^3^/sin(2\q)]^-1/4^
_refine_ls_extinction_method SHELXL
_refine_ls_goodness_of_fit_ref 0.933
_refine_ls_hydrogen_treatment mixed
_refine_ls_matrix_type full
_refine_ls_number_parameters 416
_refine_ls_number_reflns 8178
_refine_ls_number_restraints 0
_refine_ls_restrained_S_all 0.933
_refine_ls_R_factor_all 0.0851
_refine_ls_R_factor_gt 0.0425
_refine_ls_shift/su_max 0.001
_refine_ls_shift/su_mean 0.000
_refine_ls_structure_factor_coef Fsqd
_refine_ls_weighting_details 'calc w=1/[\s^2^(Fo^2^)+(0.1000P)^2^+0.0000P] where P=(Fo^2^+2Fc^2^)/3'
_refine_ls_weighting_scheme calc
_refine_ls_wR_factor_gt 0.1225
_refine_ls_wR_factor_ref 0.1519
_reflns_number_gt 5220
_reflns_number_total 8178
_reflns_threshold_expression >2sigma(I)
_cod_data_source_file om061005tsi20061224_105819.cif
_cod_data_source_block ic10561
_cod_depositor_comments
;
The following automatic conversions were performed:

'_chemical_melting_point' tag was changed to
'_chemical_temperature_decomposition' since the value had been '186
decomp'. The value '186 decomp' was changed to
'186'.

'_symmetry_cell_setting' value 'Monoclinic' changed to
'monoclinic' according to
/home/saulius/struct/CIF-dictionaries/cif_core.dic dictionary named
'cif_core.dic' version 2.4.1 from 2010-06-29.

Automatic conversion script
Id: cif_fix_values 1715 2011-07-08 13:25:40Z adriana 
;
_cod_original_sg_symbol_H-M P2(1)/n
_cod_database_code 4072763

loop_
_symmetry_equiv_pos_as_xyz
'x, y, z'
'-x+1/2, y+1/2, -z+1/2'
'-x, -y, -z'
'x-1/2, -y-1/2, z-1/2'

loop_
_atom_site_label
_atom_site_type_symbol
_atom_site_fract_x
_atom_site_fract_y
_atom_site_fract_z
_atom_site_U_iso_or_equiv
_atom_site_adp_type
_atom_site_occupancy
_atom_site_symmetry_multiplicity
_atom_site_calc_flag
_atom_site_refinement_flags
I1 I 0.62822(3) 0.105995(13) 0.28275(2) 0.07674(16) Uani 1 1 d .
Fe1 Fe 0.77780(5) 0.398821(19) 0.39152(3) 0.03703(15) Uani 1 1 d .
P1 P 0.70739(8) 0.37000(4) 0.24314(6) 0.0381(2) Uani 1 1 d .
P2 P 0.79499(8) 0.30717(4) 0.42536(6) 0.0377(2) Uani 1 1 d .
C1 C 0.6204(3) 0.39825(13) 0.4046(2) 0.0421(8) Uani 1 1 d .
C2 C 0.5022(4) 0.39680(14) 0.4131(3) 0.0464(8) Uani 1 1 d .
C3 C 0.4602(4) 0.35069(17) 0.4731(3) 0.0605(11) Uani 1 1 d .
H3A H 0.4797 0.3122 0.4693 0.073 Uiso 1 1 calc R
C4 C 0.3852(4) 0.37281(19) 0.5382(3) 0.0657(11) Uani 1 1 d .
H4A H 0.3234 0.4004 0.5149 0.079 Uiso 1 1 calc R
C5 C 0.4004(6) 0.3565(3) 0.6233(4) 0.1031(19) Uani 1 1 d .
H5A H 0.3421 0.3766 0.6512 0.155 Uiso 1 1 calc R
H5B H 0.4864 0.3642 0.6588 0.155 Uiso 1 1 calc R
H5C H 0.3843 0.3162 0.6243 0.155 Uiso 1 1 calc R
C6 C 0.4044(3) 0.43788(16) 0.3622(2) 0.0483(9) Uani 1 1 d .
C7 C 0.4272(4) 0.49681(17) 0.3660(3) 0.0563(10) Uani 1 1 d .
H7A H 0.5051 0.5107 0.4020 0.068 Uiso 1 1 calc R
C8 C 0.3367(5) 0.5344(2) 0.3174(3) 0.0742(13) Uani 1 1 d .
H8A H 0.3555 0.5733 0.3201 0.089 Uiso 1 1 calc R
C9 C 0.2202(5) 0.5166(3) 0.2655(3) 0.0824(15) Uani 1 1 d .
H9A H 0.1596 0.5426 0.2332 0.099 Uiso 1 1 calc R
C10 C 0.1943(4) 0.4585(3) 0.2620(3) 0.0812(16) Uani 1 1 d .
H10A H 0.1152 0.4456 0.2266 0.097 Uiso 1 1 calc R
C11 C 0.2839(4) 0.4191(2) 0.3102(3) 0.0644(11) Uani 1 1 d .
H11A H 0.2639 0.3804 0.3080 0.077 Uiso 1 1 calc R
C12 C 0.9701(4) 0.42302(16) 0.4083(3) 0.0534(9) Uani 1 1 d .
H12A H 1.0359 0.4007 0.3894 0.064 Uiso 1 1 calc R
C13 C 0.8905(4) 0.46414(15) 0.3536(3) 0.0525(9) Uani 1 1 d .
H13A H 0.8900 0.4751 0.2886 0.063 Uiso 1 1 calc R
C14 C 0.8130(4) 0.48767(15) 0.4070(3) 0.0561(10) Uani 1 1 d .
H14A H 0.7497 0.5180 0.3863 0.067 Uiso 1 1 calc R
C15 C 0.8452(4) 0.46160(17) 0.4968(3) 0.0590(11) Uani 1 1 d .
H15A H 0.8080 0.4706 0.5496 0.071 Uiso 1 1 calc R
C16 C 0.9426(4) 0.42206(17) 0.4992(3) 0.0562(10) Uani 1 1 d .
H16A H 0.9857 0.3986 0.5537 0.067 Uiso 1 1 calc R
C17 C 0.6516(4) 0.29479(15) 0.2415(2) 0.0457(8) Uani 1 1 d .
H17A H 0.5637 0.2924 0.2042 0.055 Uiso 1 1 calc R
H17B H 0.7030 0.2708 0.2118 0.055 Uiso 1 1 calc R
C18 C 0.6610(3) 0.27297(14) 0.3420(2) 0.0411(8) Uani 1 1 d .
H18A H 0.6729 0.2319 0.3441 0.049 Uiso 1 1 calc R
H18B H 0.5825 0.2814 0.3594 0.049 Uiso 1 1 calc R
C19 C 0.5751(3) 0.40891(16) 0.1671(2) 0.0456(8) Uani 1 1 d .
C20 C 0.5464(4) 0.46363(18) 0.1867(3) 0.0611(11) Uani 1 1 d .
H20A H 0.5935 0.4816 0.2414 0.073 Uiso 1 1 calc R
C21 C 0.4462(5) 0.4925(2) 0.1243(4) 0.0823(15) Uani 1 1 d .
H21A H 0.4272 0.5299 0.1372 0.099 Uiso 1 1 calc R
C22 C 0.3770(5) 0.4662(3) 0.0454(4) 0.0835(16) Uani 1 1 d .
H22A H 0.3079 0.4851 0.0061 0.100 Uiso 1 1 calc R
C23 C 0.4064(4) 0.4124(2) 0.0220(4) 0.0780(14) Uani 1 1 d .
H23A H 0.3604 0.3955 -0.0341 0.094 Uiso 1 1 calc R
C24 C 0.5049(4) 0.38336(19) 0.0825(3) 0.0607(10) Uani 1 1 d .
H24A H 0.5251 0.3466 0.0673 0.073 Uiso 1 1 calc R
C25 C 0.8195(3) 0.36951(16) 0.1683(2) 0.0449(8) Uani 1 1 d .
C26 C 0.8264(4) 0.4169(2) 0.1119(3) 0.0643(11) Uani 1 1 d .
H26A H 0.7775 0.4490 0.1154 0.077 Uiso 1 1 calc R
C27 C 0.9052(5) 0.4166(3) 0.0507(4) 0.0824(15) Uani 1 1 d .
H27A H 0.9074 0.4483 0.0127 0.099 Uiso 1 1 calc R
C28 C 0.9787(4) 0.3710(3) 0.0458(4) 0.0863(16) Uani 1 1 d .
H28A H 1.0309 0.3710 0.0043 0.104 Uiso 1 1 calc R
C29 C 0.9761(4) 0.3236(3) 0.1033(4) 0.0861(16) Uani 1 1 d .
H29A H 1.0269 0.2921 0.1001 0.103 Uiso 1 1 calc R
C30 C 0.8987(4) 0.32340(19) 0.1648(3) 0.0632(11) Uani 1 1 d .
H30A H 0.8995 0.2921 0.2043 0.076 Uiso 1 1 calc R
C31 C 0.9379(3) 0.26715(15) 0.4172(3) 0.0460(8) Uani 1 1 d .
C32 C 0.9300(4) 0.21825(18) 0.3625(3) 0.0578(10) Uani 1 1 d .
H32A H 0.8517 0.2066 0.3240 0.069 Uiso 1 1 calc R
C33 C 1.0393(5) 0.1867(2) 0.3655(3) 0.0742(13) Uani 1 1 d .
H33A H 1.0337 0.1537 0.3291 0.089 Uiso 1 1 calc R
C34 C 1.1544(5) 0.2035(2) 0.4209(4) 0.0770(14) Uani 1 1 d .
H34A H 1.2272 0.1825 0.4212 0.092 Uiso 1 1 calc R
C35 C 1.1640(4) 0.2513(2) 0.4764(4) 0.0711(13) Uani 1 1 d .
H35A H 1.2428 0.2622 0.5151 0.085 Uiso 1 1 calc R
C36 C 1.0561(4) 0.28322(18) 0.4748(3) 0.0600(10) Uani 1 1 d .
H36A H 1.0627 0.3157 0.5125 0.072 Uiso 1 1 calc R
C37 C 0.7879(3) 0.28459(15) 0.5438(2) 0.0429(8) Uani 1 1 d .
C38 C 0.7829(4) 0.22694(16) 0.5627(3) 0.0556(10) Uani 1 1 d .
H38A H 0.7773 0.2005 0.5142 0.067 Uiso 1 1 calc R
C39 C 0.7863(4) 0.20823(19) 0.6526(3) 0.0654(12) Uani 1 1 d .
H39A H 0.7835 0.1693 0.6648 0.078 Uiso 1 1 calc R
C40 C 0.7937(4) 0.2467(2) 0.7240(3) 0.0684(12) Uani 1 1 d .
H40A H 0.7952 0.2338 0.7847 0.082 Uiso 1 1 calc R
C41 C 0.7988(5) 0.3036(2) 0.7072(3) 0.0749(13) Uani 1 1 d .
H41A H 0.8047 0.3296 0.7563 0.090 Uiso 1 1 calc R
C42 C 0.7951(4) 0.32281(18) 0.6163(3) 0.0602(10) Uani 1 1 d .
H42A H 0.7976 0.3618 0.6047 0.072 Uiso 1 1 calc R

loop_
_atom_site_aniso_label
_atom_site_aniso_U_11
_atom_site_aniso_U_22
_atom_site_aniso_U_33
_atom_site_aniso_U_23
_atom_site_aniso_U_13
_atom_site_aniso_U_12
I1 0.0689(2) 0.0643(2) 0.0829(3) -0.02394(15) -0.00580(17) -0.00317(14)
Fe1 0.0406(3) 0.0341(3) 0.0340(3) -0.00105(18) 0.0052(2) -0.00594(19)
P1 0.0375(4) 0.0395(5) 0.0344(4) 0.0007(4) 0.0041(3) 0.0007(4)
P2 0.0379(5) 0.0369(5) 0.0362(4) 0.0016(4) 0.0053(4) -0.0024(4)
C1 0.051(2) 0.0332(18) 0.0407(19) 0.0009(14) 0.0097(16) -0.0010(14)
C2 0.048(2) 0.045(2) 0.048(2) -0.0055(16) 0.0156(17) -0.0020(16)
C3 0.072(3) 0.047(2) 0.072(3) -0.0024(19) 0.036(2) -0.0031(19)
C4 0.078(3) 0.059(2) 0.067(3) 0.000(2) 0.031(2) -0.009(2)
C5 0.138(5) 0.095(4) 0.090(4) -0.012(3) 0.053(4) -0.029(4)
C6 0.045(2) 0.057(2) 0.044(2) -0.0088(17) 0.0138(16) 0.0025(17)
C7 0.054(2) 0.053(2) 0.061(2) -0.0065(19) 0.0116(19) 0.0044(18)
C8 0.084(3) 0.068(3) 0.075(3) 0.006(2) 0.029(3) 0.024(3)
C9 0.074(3) 0.109(4) 0.065(3) 0.005(3) 0.019(3) 0.039(3)
C10 0.046(2) 0.136(5) 0.055(3) -0.017(3) 0.003(2) 0.012(3)
C11 0.056(3) 0.078(3) 0.058(3) -0.020(2) 0.013(2) -0.005(2)
C12 0.042(2) 0.050(2) 0.065(3) -0.0009(19) 0.0078(18) -0.0173(17)
C13 0.061(2) 0.043(2) 0.050(2) 0.0002(17) 0.0090(19) -0.0232(18)
C14 0.061(2) 0.0316(19) 0.070(3) -0.0075(18) 0.007(2) -0.0119(17)
C15 0.077(3) 0.050(2) 0.051(2) -0.0197(19) 0.018(2) -0.031(2)
C16 0.058(2) 0.051(2) 0.048(2) 0.0000(17) -0.0079(18) -0.024(2)
C17 0.049(2) 0.0403(19) 0.0412(18) -0.0042(15) -0.0007(15) -0.0026(15)
C18 0.0396(18) 0.0327(17) 0.048(2) 0.0013(14) 0.0061(15) -0.0010(14)
C19 0.044(2) 0.051(2) 0.0422(19) 0.0085(16) 0.0109(16) 0.0055(16)
C20 0.074(3) 0.058(3) 0.052(2) 0.0076(19) 0.017(2) 0.018(2)
C21 0.101(4) 0.082(3) 0.069(3) 0.022(3) 0.030(3) 0.045(3)
C22 0.068(3) 0.108(4) 0.074(3) 0.045(3) 0.019(3) 0.032(3)
C23 0.059(3) 0.094(4) 0.068(3) 0.032(3) -0.008(2) -0.005(3)
C24 0.057(2) 0.063(3) 0.052(2) 0.010(2) -0.0038(19) -0.002(2)
C25 0.0398(18) 0.055(2) 0.0363(18) 0.0010(16) 0.0040(15) 0.0011(16)
C26 0.051(2) 0.080(3) 0.067(3) 0.018(2) 0.024(2) 0.006(2)
C27 0.064(3) 0.117(4) 0.070(3) 0.030(3) 0.022(3) -0.003(3)
C28 0.052(3) 0.143(5) 0.073(3) -0.017(4) 0.032(2) -0.005(3)
C29 0.060(3) 0.099(4) 0.109(4) -0.019(3) 0.040(3) 0.001(3)
C30 0.051(2) 0.073(3) 0.064(3) -0.002(2) 0.013(2) 0.002(2)
C31 0.048(2) 0.046(2) 0.0436(19) 0.0085(16) 0.0115(16) 0.0017(16)
C32 0.056(2) 0.069(3) 0.045(2) 0.0009(19) 0.0064(18) 0.014(2)
C33 0.080(3) 0.085(3) 0.057(3) -0.002(2) 0.016(2) 0.032(3)
C34 0.060(3) 0.095(4) 0.084(3) 0.029(3) 0.033(3) 0.034(3)
C35 0.041(2) 0.073(3) 0.095(4) 0.027(3) 0.010(2) 0.004(2)
C36 0.043(2) 0.057(2) 0.075(3) 0.010(2) 0.0057(19) -0.0030(18)
C37 0.0381(18) 0.048(2) 0.0409(19) 0.0046(15) 0.0078(15) -0.0010(15)
C38 0.068(3) 0.049(2) 0.054(2) 0.0093(18) 0.024(2) 0.0029(18)
C39 0.073(3) 0.055(2) 0.074(3) 0.024(2) 0.029(2) 0.010(2)
C40 0.068(3) 0.087(3) 0.050(2) 0.022(2) 0.016(2) 0.002(2)
C41 0.099(4) 0.087(4) 0.039(2) -0.001(2) 0.018(2) -0.014(3)
C42 0.085(3) 0.051(2) 0.044(2) -0.0004(18) 0.016(2) -0.014(2)

loop_
_atom_type_symbol
_atom_type_description
_atom_type_scat_dispersion_real
_atom_type_scat_dispersion_imag
_atom_type_scat_source
C C 0.0033 0.0016 'International Tables Vol C Tables 4.2.6.8 and 6.1.1.4'
H H 0.0000 0.0000 'International Tables Vol C Tables 4.2.6.8 and 6.1.1.4'
P P 0.1023 0.0942 'International Tables Vol C Tables 4.2.6.8 and 6.1.1.4'
Fe Fe 0.3463 0.8444 'International Tables Vol C Tables 4.2.6.8 and 6.1.1.4'
I I -0.4742 1.8119 'International Tables Vol C Tables 4.2.6.8 and 6.1.1.4'

loop_
_geom_angle_atom_site_label_1
_geom_angle_atom_site_label_2
_geom_angle_atom_site_label_3
_geom_angle
C1 Fe1 C12 160.37(16)
C1 Fe1 C15 95.11(16)
C12 Fe1 C15 65.41(16)
C1 Fe1 C14 98.54(15)
C12 Fe1 C14 65.09(16)
C15 Fe1 C14 38.78(16)
C1 Fe1 C13 132.28(15)
C12 Fe1 C13 38.57(15)
C15 Fe1 C13 64.77(15)
C14 Fe1 C13 38.58(15)
C1 Fe1 C16 125.06(17)
C12 Fe1 C16 39.52(15)
C15 Fe1 C16 38.53(16)
C14 Fe1 C16 64.85(16)
C13 Fe1 C16 64.92(15)
C1 Fe1 P2 89.80(10)
C12 Fe1 P2 102.22(11)
C15 Fe1 P2 121.45(12)
C14 Fe1 P2 158.85(12)
C13 Fe1 P2 137.89(12)
C16 Fe1 P2 94.46(11)
C1 Fe1 P1 90.26(12)
C12 Fe1 P1 106.08(12)
C15 Fe1 P1 153.12(12)
C14 Fe1 P1 114.37(12)
C13 Fe1 P1 92.37(11)
C16 Fe1 P1 144.69(12)
P2 Fe1 P1 84.81(4)
C19 P1 C25 100.38(16)
C19 P1 C17 105.33(17)
C25 P1 C17 104.49(17)
C19 P1 Fe1 117.68(13)
C25 P1 Fe1 118.15(11)
C17 P1 Fe1 109.32(11)
C18 P2 C37 106.44(15)
C18 P2 C31 105.80(16)
C37 P2 C31 98.96(16)
C18 P2 Fe1 105.81(11)
C37 P2 Fe1 118.22(12)
C31 P2 Fe1 120.40(12)
C2 C1 Fe1 178.7(3)
C1 C2 C6 121.6(3)
C1 C2 C3 120.7(3)
C6 C2 C3 117.7(3)
C4 C3 C2 114.2(3)
C5 C4 C3 124.3(5)
C7 C6 C11 117.5(4)
C7 C6 C2 121.6(3)
C11 C6 C2 120.9(4)
C8 C7 C6 121.1(4)
C9 C8 C7 121.8(5)
C8 C9 C10 118.2(5)
C9 C10 C11 121.5(5)
C10 C11 C6 119.8(5)
C13 C12 C16 107.1(4)
C13 C12 Fe1 70.9(2)
C16 C12 Fe1 70.6(2)
C12 C13 C14 108.9(3)
C12 C13 Fe1 70.5(2)
C14 C13 Fe1 70.6(2)
C13 C14 C15 107.9(4)
C13 C14 Fe1 70.8(2)
C15 C14 Fe1 70.6(2)
C16 C15 C14 108.4(4)
C16 C15 Fe1 71.0(2)
C14 C15 Fe1 70.7(2)
C15 C16 C12 107.6(4)
C15 C16 Fe1 70.4(2)
C12 C16 Fe1 69.9(2)
C18 C17 P1 111.3(2)
C17 C18 P2 109.7(2)
C20 C19 C24 118.8(4)
C20 C19 P1 121.9(3)
C24 C19 P1 119.1(3)
C19 C20 C21 119.9(4)
C22 C21 C20 120.1(5)
C21 C22 C23 121.4(4)
C22 C23 C24 119.2(5)
C23 C24 C19 120.5(4)
C30 C25 C26 118.0(4)
C30 C25 P1 122.6(3)
C26 C25 P1 119.4(3)
C27 C26 C25 120.8(4)
C28 C27 C26 120.6(5)
C27 C28 C29 119.7(4)
C30 C29 C28 120.3(5)
C29 C30 C25 120.5(5)
C32 C31 C36 118.8(4)
C32 C31 P2 122.0(3)
C36 C31 P2 118.9(3)
C31 C32 C33 119.8(4)
C34 C33 C32 120.7(5)
C33 C34 C35 120.5(4)
C34 C35 C36 119.8(4)
C35 C36 C31 120.5(4)
C42 C37 C38 118.7(3)
C42 C37 P2 122.2(3)
C38 C37 P2 119.0(3)
C39 C38 C37 120.7(4)
C40 C39 C38 120.0(4)
C41 C40 C39 120.4(4)
C40 C41 C42 119.8(4)
C37 C42 C41 120.4(4)

loop_
_geom_bond_atom_site_label_1
_geom_bond_atom_site_label_2
_geom_bond_distance
Fe1 C1 1.766(4)
Fe1 C12 2.113(4)
Fe1 C15 2.116(4)
Fe1 C14 2.117(3)
Fe1 C13 2.119(3)
Fe1 C16 2.123(4)
Fe1 P2 2.1994(9)
Fe1 P1 2.2068(10)
P1 C19 1.816(4)
P1 C25 1.832(3)
P1 C17 1.861(4)
P2 C18 1.822(3)
P2 C37 1.827(3)
P2 C31 1.841(4)
C1 C2 1.320(5)
C2 C6 1.482(5)
C2 C3 1.532(5)
C3 C4 1.494(6)
C4 C5 1.268(7)
C6 C7 1.401(5)
C6 C11 1.401(5)
C7 C8 1.372(6)
C8 C9 1.360(7)
C9 C10 1.386(8)
C10 C11 1.393(7)
C12 C13 1.398(5)
C12 C16 1.432(6)
C13 C14 1.400(6)
C14 C15 1.405(6)
C15 C16 1.399(6)
C17 C18 1.530(5)
C19 C20 1.366(5)
C19 C24 1.405(5)
C20 C21 1.398(6)
C21 C22 1.349(8)
C22 C23 1.365(7)
C23 C24 1.376(6)
C25 C30 1.389(5)
C25 C26 1.394(6)
C26 C27 1.386(6)
C27 C28 1.347(8)
C28 C29 1.395(8)
C29 C30 1.378(6)
C31 C32 1.385(5)
C31 C36 1.392(5)
C32 C33 1.389(6)
C33 C34 1.359(7)
C34 C35 1.369(7)
C35 C36 1.384(6)
C37 C42 1.373(5)
C37 C38 1.382(5)
C38 C39 1.374(6)
C39 C40 1.363(6)
C40 C41 1.360(7)
C41 C42 1.390(5)
